data_1502889
loop_
_publ_author_name
'Li, Xinyu'
'Li, Cheng'
'Zhang, Wenjing'
'Lu, Xiang'
'Han, Shiqing'
'Hong, Ran'

_publ_section_title
;
 Highly stereoselective 7-endo-trig/ring contraction cascade to construct
 pyrrolo[1,2-a]quinoline derivatives.
;
_journal_issue 8
_journal_name_full 'Organic letters'
_journal_page_first 1696
_journal_page_last 1699
_journal_paper_doi 10.1021/ol100220c
_journal_volume 12
_journal_year 2010
_chemical_formula_sum 'C13 H14 Cl N O'
_chemical_formula_weight 235.70
_chemical_name_systematic
;
 ?
;
_space_group_IT_number 14
_symmetry_cell_setting monoclinic
_symmetry_space_group_name_Hall '-P 2ybc'
_symmetry_space_group_name_H-M 'P 1 21/c 1'
_atom_sites_solution_hydrogens geom
_atom_sites_solution_primary direct
_atom_sites_solution_secondary difmap
_audit_creation_method SHELXL-97
_cell_angle_alpha 90.00
_cell_angle_beta 96.6340(10)
_cell_angle_gamma 90.00
_cell_formula_units_Z 4
_cell_length_a 12.1392(7)
_cell_length_b 9.3921(5)
_cell_length_c 10.1486(5)
_cell_measurement_reflns_used 4992
_cell_measurement_temperature 296(2)
_cell_measurement_theta_max 30.26
_cell_measurement_theta_min 2.75
_cell_volume 1149.32(11)
_computing_cell_refinement 'Bruker SMART'
_computing_data_collection 'Bruker SMART'
_computing_data_reduction 'Bruker SAINT'
_computing_molecular_graphics 'Bruker SHELXTL'
_computing_publication_material 'Bruker SHELXTL'
_computing_structure_refinement 'SHELXL-97 (Sheldrick, 1997)'
_computing_structure_solution 'SHELXS-97 (Sheldrick, 1990)'
_diffrn_ambient_temperature 296(2)
_diffrn_measured_fraction_theta_full 0.982
_diffrn_measured_fraction_theta_max 0.982
_diffrn_measurement_device_type 'CCD area detector'
_diffrn_measurement_method 'phi and omega scans'
_diffrn_radiation_monochromator graphite
_diffrn_radiation_source 'fine-focus sealed tube'
_diffrn_radiation_type MoK\a
_diffrn_radiation_wavelength 0.71073
_diffrn_reflns_av_R_equivalents 0.0163
_diffrn_reflns_av_sigmaI/netI 0.0174
_diffrn_reflns_limit_h_max 12
_diffrn_reflns_limit_h_min -17
_diffrn_reflns_limit_k_max 13
_diffrn_reflns_limit_k_min -13
_diffrn_reflns_limit_l_max 14
_diffrn_reflns_limit_l_min -12
_diffrn_reflns_number 11228
_diffrn_reflns_theta_full 30.30
_diffrn_reflns_theta_max 30.30
_diffrn_reflns_theta_min 2.75
_exptl_absorpt_coefficient_mu 0.309
_exptl_absorpt_correction_T_max 1
_exptl_absorpt_correction_T_min 0.917669
_exptl_absorpt_correction_type multi-scan
_exptl_crystal_density_diffrn 1.362
_exptl_crystal_density_method 'not measured'
_exptl_crystal_description block
_exptl_crystal_F_000 496
_exptl_crystal_size_max 0.71
_exptl_crystal_size_mid 0.69
_exptl_crystal_size_min 0.45
_refine_diff_density_max 0.301
_refine_diff_density_min -0.298
_refine_diff_density_rms 0.038
_refine_ls_extinction_method none
_refine_ls_goodness_of_fit_ref 1.029
_refine_ls_hydrogen_treatment constr
_refine_ls_matrix_type full
_refine_ls_number_parameters 145
_refine_ls_number_reflns 3383
_refine_ls_number_restraints 0
_refine_ls_restrained_S_all 1.029
_refine_ls_R_factor_all 0.0535
_refine_ls_R_factor_gt 0.0395
_refine_ls_shift/su_max 0.048
_refine_ls_shift/su_mean 0.007
_refine_ls_structure_factor_coef Fsqd
_refine_ls_weighting_details 'calc w=1/[\s^2^(Fo^2^)+(0.0513P)^2^+0.3010P] where P=(Fo^2^+2Fc^2^)/3'
_refine_ls_weighting_scheme calc
_refine_ls_wR_factor_gt 0.1047
_refine_ls_wR_factor_ref 0.1182
_reflns_number_gt 2650
_reflns_number_total 3383
_reflns_threshold_expression >2sigma(I)
_cod_data_source_file ol100220c_si_001.cif
_cod_data_source_block z
_cod_depositor_comments
;
The following automatic conversions were performed:

'_symmetry_cell_setting' value 'Monoclinic' changed to 'monoclinic'
according to /home/saulius/struct/CIF-dictionaries/cif_core.dic
dictionary named 'cif_core.dic' version 2.4.2 from 2011-04-26.

Automatic conversion script
Id: cif_fix_values 1715 2011-07-08 13:25:40Z adriana 
;
_cod_original_sg_symbol_H-M P2(1)/c
_cod_database_code 1502889

loop_
_symmetry_equiv_pos_as_xyz
'x, y, z'
'-x, y+1/2, -z+1/2'
'-x, -y, -z'
'x, -y-1/2, z-1/2'

loop_
_atom_site_label
_atom_site_type_symbol
_atom_site_fract_x
_atom_site_fract_y
_atom_site_fract_z
_atom_site_U_iso_or_equiv
_atom_site_adp_type
_atom_site_occupancy
_atom_site_symmetry_multiplicity
_atom_site_calc_flag
_atom_site_refinement_flags
Cl1 Cl 0.55441(4) 0.11317(5) 0.66064(5) 0.07376(17) Uani 1 1 d .
N1 N 0.78493(8) 0.50905(10) 0.72889(10) 0.0378(2) Uani 1 1 d .
C5 C 0.83301(9) 0.37333(12) 0.75655(11) 0.0346(2) Uani 1 1 d .
C10 C 0.79843(9) 0.25814(13) 0.67383(12) 0.0363(2) Uani 1 1 d .
C6 C 0.91713(10) 0.35451(14) 0.86202(13) 0.0430(3) Uani 1 1 d .
H6 H 0.9411 0.4316 0.9153 0.052 Uiso 1 1 calc R
C11 C 0.71192(10) 0.27619(14) 0.55349(12) 0.0406(3) Uani 1 1 d .
H11 H 0.7535 0.2837 0.4766 0.049 Uiso 1 1 calc R
C4 C 0.72554(11) 0.53760(14) 0.59656(12) 0.0410(3) Uani 1 1 d .
H4 H 0.7788 0.5474 0.5316 0.049 Uiso 1 1 calc R
O1 O 0.82651(11) 0.62690(12) 0.92775(12) 0.0664(3) Uani 1 1 d .
C9 C 0.84928(12) 0.12697(14) 0.70148(15) 0.0472(3) Uani 1 1 d .
H9 H 0.8282 0.0499 0.6468 0.057 Uiso 1 1 calc R
C12 C 0.64782(11) 0.41519(14) 0.55818(13) 0.0444(3) Uani 1 1 d .
H12A H 0.6072 0.4337 0.4719 0.053 Uiso 1 1 calc R
H12B H 0.5946 0.4069 0.6221 0.053 Uiso 1 1 calc R
C7 C 0.96456(11) 0.22230(16) 0.88719(14) 0.0497(3) Uani 1 1 d .
H7 H 1.0198 0.2105 0.9579 0.060 Uiso 1 1 calc R
C13 C 0.63510(12) 0.14898(16) 0.52656(15) 0.0534(3) Uani 1 1 d .
H13A H 0.6790 0.0655 0.5115 0.064 Uiso 1 1 calc R
H13B H 0.5853 0.1666 0.4464 0.064 Uiso 1 1 calc R
C2 C 0.78869(12) 0.62448(14) 0.81106(14) 0.0468(3) Uani 1 1 d .
C3 C 0.66859(14) 0.68051(15) 0.61426(15) 0.0535(3) Uani 1 1 d .
H3A H 0.6685 0.7390 0.5355 0.064 Uiso 1 1 calc R
H3B H 0.5927 0.6667 0.6328 0.064 Uiso 1 1 calc R
C8 C 0.93036(12) 0.10764(16) 0.80791(16) 0.0522(3) Uani 1 1 d .
H8 H 0.9614 0.0182 0.8257 0.063 Uiso 1 1 calc R
C1 C 0.73778(15) 0.74818(15) 0.73130(16) 0.0596(4) Uani 1 1 d .
H1A H 0.6918 0.8047 0.7834 0.071 Uiso 1 1 calc R
H1B H 0.7948 0.8088 0.7018 0.071 Uiso 1 1 calc R

loop_
_atom_site_aniso_label
_atom_site_aniso_U_11
_atom_site_aniso_U_22
_atom_site_aniso_U_33
_atom_site_aniso_U_23
_atom_site_aniso_U_13
_atom_site_aniso_U_12
Cl1 0.0650(3) 0.0791(3) 0.0785(3) -0.0044(2) 0.0139(2) -0.0282(2)
N1 0.0424(5) 0.0353(5) 0.0351(5) -0.0020(4) 0.0016(4) -0.0034(4)
C5 0.0324(5) 0.0371(5) 0.0344(5) -0.0011(4) 0.0047(4) -0.0049(4)
C10 0.0340(5) 0.0401(5) 0.0350(5) -0.0041(5) 0.0053(4) -0.0029(4)
C6 0.0381(6) 0.0487(6) 0.0406(6) -0.0019(5) -0.0019(5) -0.0065(5)
C11 0.0404(6) 0.0466(6) 0.0343(6) -0.0082(5) 0.0024(4) -0.0032(5)
C4 0.0455(6) 0.0440(6) 0.0339(6) 0.0038(5) 0.0059(5) -0.0010(5)
O1 0.0856(8) 0.0589(7) 0.0507(6) -0.0189(5) -0.0092(6) 0.0043(6)
C9 0.0508(7) 0.0407(6) 0.0502(7) -0.0072(5) 0.0061(6) 0.0019(5)
C12 0.0408(6) 0.0497(7) 0.0409(6) -0.0026(5) -0.0035(5) 0.0006(5)
C7 0.0368(6) 0.0625(8) 0.0484(7) 0.0054(6) -0.0011(5) 0.0043(6)
C13 0.0515(7) 0.0560(8) 0.0510(8) -0.0167(6) -0.0009(6) -0.0091(6)
C2 0.0535(7) 0.0393(6) 0.0475(7) -0.0070(5) 0.0052(6) -0.0049(5)
C3 0.0651(8) 0.0447(7) 0.0506(8) 0.0093(6) 0.0065(6) 0.0069(6)
C8 0.0487(7) 0.0493(7) 0.0589(8) 0.0036(6) 0.0075(6) 0.0124(6)
C1 0.0783(10) 0.0376(6) 0.0630(9) -0.0018(6) 0.0087(8) 0.0011(6)

loop_
_atom_type_symbol
_atom_type_description
_atom_type_scat_dispersion_real
_atom_type_scat_dispersion_imag
_atom_type_scat_source
C C 0.0033 0.0016 'International Tables Vol C Tables 4.2.6.8 and 6.1.1.4'
H H 0.0000 0.0000 'International Tables Vol C Tables 4.2.6.8 and 6.1.1.4'
N N 0.0061 0.0033 'International Tables Vol C Tables 4.2.6.8 and 6.1.1.4'
O O 0.0106 0.0060 'International Tables Vol C Tables 4.2.6.8 and 6.1.1.4'
Cl Cl 0.1484 0.1585 'International Tables Vol C Tables 4.2.6.8 and 6.1.1.4'

loop_
_geom_angle_atom_site_label_1
_geom_angle_atom_site_label_2
_geom_angle_atom_site_label_3
_geom_angle
C2 N1 C5 127.56(10)
C2 N1 C4 112.98(10)
C5 N1 C4 119.43(9)
C6 C5 C10 120.02(11)
C6 C5 N1 120.78(10)
C10 C5 N1 119.16(10)
C9 C10 C5 117.82(11)
C9 C10 C11 120.53(11)
C5 C10 C11 121.59(11)
C7 C6 C5 120.40(12)
C7 C6 H6 119.8
C5 C6 H6 119.8
C10 C11 C12 112.16(10)
C10 C11 C13 114.06(11)
C12 C11 C13 111.97(11)
C10 C11 H11 106.0
C12 C11 H11 106.0
C13 C11 H11 106.0
N1 C4 C12 108.78(10)
N1 C4 C3 103.46(10)
C12 C4 C3 114.90(11)
N1 C4 H4 109.8
C12 C4 H4 109.8
C3 C4 H4 109.8
C8 C9 C10 122.09(12)
C8 C9 H9 119.0
C10 C9 H9 119.0
C4 C12 C11 110.76(10)
C4 C12 H12A 109.5
C11 C12 H12A 109.5
C4 C12 H12B 109.5
C11 C12 H12B 109.5
H12A C12 H12B 108.1
C8 C7 C6 120.23(12)
C8 C7 H7 119.9
C6 C7 H7 119.9
C11 C13 Cl1 112.78(10)
C11 C13 H13A 109.0
Cl1 C13 H13A 109.0
C11 C13 H13B 109.0
Cl1 C13 H13B 109.0
H13A C13 H13B 107.8
O1 C2 N1 126.16(13)
O1 C2 C1 126.30(12)
N1 C2 C1 107.54(12)
C1 C3 C4 104.08(12)
C1 C3 H3A 110.9
C4 C3 H3A 110.9
C1 C3 H3B 110.9
C4 C3 H3B 110.9
H3A C3 H3B 109.0
C7 C8 C9 119.40(12)
C7 C8 H8 120.3
C9 C8 H8 120.3
C3 C1 C2 104.70(11)
C3 C1 H1A 110.8
C2 C1 H1A 110.8
C3 C1 H1B 110.8
C2 C1 H1B 110.8
H1A C1 H1B 108.9

loop_
_geom_bond_atom_site_label_1
_geom_bond_atom_site_label_2
_geom_bond_distance
Cl1 C13 1.7978(17)
N1 C2 1.3652(16)
N1 C5 1.4165(15)
N1 C4 1.4736(15)
C5 C6 1.4026(16)
C5 C10 1.4036(16)
C10 C9 1.3919(17)
C10 C11 1.5254(16)
C6 C7 1.3800(19)
C6 H6 0.9300
C11 C12 1.5234(18)
C11 C13 1.5208(18)
C11 H11 0.9800
C4 C12 1.5095(18)
C4 C3 1.5299(19)
C4 H4 0.9800
O1 C2 1.2198(18)
C9 C8 1.387(2)
C9 H9 0.9300
C12 H12A 0.9700
C12 H12B 0.9700
C7 C8 1.379(2)
C7 H7 0.9300
C13 H13A 0.9700
C13 H13B 0.9700
C2 C1 1.507(2)
C3 C1 1.513(2)
C3 H3A 0.9700
C3 H3B 0.9700
C8 H8 0.9300
C1 H1A 0.9700
C1 H1B 0.9700

loop_
_geom_torsion_atom_site_label_1
_geom_torsion_atom_site_label_2
_geom_torsion_atom_site_label_3
_geom_torsion_atom_site_label_4
_geom_torsion
C2 N1 C5 C6 -17.93(19)
C4 N1 C5 C6 160.06(11)
C2 N1 C5 C10 164.46(12)
C4 N1 C5 C10 -17.54(16)
C6 C5 C10 C9 0.72(17)
N1 C5 C10 C9 178.35(11)
C6 C5 C10 C11 -176.48(11)
N1 C5 C10 C11 1.14(17)
C10 C5 C6 C7 -1.55(19)
N1 C5 C6 C7 -179.13(12)
C9 C10 C11 C12 166.86(12)
C5 C10 C11 C12 -16.01(16)
C9 C10 C11 C13 38.23(16)
C5 C10 C11 C13 -144.64(12)
C2 N1 C4 C12 -134.64(12)
C5 N1 C4 C12 47.09(14)
C2 N1 C4 C3 -12.05(14)
C5 N1 C4 C3 169.68(11)
C5 C10 C9 C8 1.0(2)
C11 C10 C9 C8 178.25(13)
N1 C4 C12 C11 -60.23(14)
C3 C4 C12 C11 -175.63(11)
C10 C11 C12 C4 45.44(14)
C13 C11 C12 C4 175.16(11)
C5 C6 C7 C8 0.6(2)
C10 C11 C13 Cl1 61.65(14)
C12 C11 C13 Cl1 -67.07(14)
C5 N1 C2 O1 -6.8(2)
C4 N1 C2 O1 175.10(15)
C5 N1 C2 C1 173.14(12)
C4 N1 C2 C1 -4.96(16)
N1 C4 C3 C1 23.62(14)
C12 C4 C3 C1 142.04(12)
C6 C7 C8 C9 1.1(2)
C10 C9 C8 C7 -1.9(2)
C4 C3 C1 C2 -26.74(16)
O1 C2 C1 C3 -159.91(16)
N1 C2 C1 C3 20.15(17)
